data_7063956
loop_
_publ_author_name
'Rizbayeva, Tanzilya'
'Smolobochkin, Andrey'
'Gazizov, Almir'
'Babaeva, Olga'
'Lyubina, Anna'
'Sapunova, Anastasiia'
'Voloshina, Alexandra'
'Gerasimova, Daria'
'Burilov, Alexander'
'Pudovik, Michail'

_publ_section_title
;
 Diastereospecific cyclization of 3-arylidene-1-pyrrolinium salts
 containing an alkyltriarylphosphonium fragment: a path to the synthesis
 of new pyrrolizidine derivatives
;
_journal_issue 34
_journal_name_full 'New Journal of Chemistry'
_journal_page_first 14718
_journal_page_last 14727
_journal_paper_doi 10.1039/D5NJ02552D
_journal_volume 49
_journal_year 2025
_chemical_absolute_configuration ad
_chemical_formula_moiety 'Br, C32 H30 F N P'
_chemical_formula_sum 'C32 H30 Br F N P'
_chemical_formula_weight 558.45
_space_group_crystal_system triclinic
_space_group_IT_number 2
_space_group_name_Hall '-P 1'
_space_group_name_H-M_alt 'P -1'
_atom_sites_solution_hydrogens geom
_atom_sites_solution_primary dual
_audit_creation_date 2025-02-27
_audit_creation_method
;
Olex2 1.5
(compiled 2024.02.16 svn.r378c4104 for OlexSys, GUI svn.r6928)
;
_audit_update_record
;
2025-02-27 deposited with the CCDC.	2025-07-28 downloaded from the CCDC.
;
_cell_angle_alpha 67.137(7)
_cell_angle_beta 73.761(7)
_cell_angle_gamma 79.434(7)
_cell_formula_units_Z 2
_cell_length_a 10.376(2)
_cell_length_b 12.439(3)
_cell_length_c 14.218(3)
_cell_measurement_reflns_used 9976
_cell_measurement_temperature 150.00
_cell_measurement_theta_max 28.21
_cell_measurement_theta_min 2.40
_cell_volume 1617.6(6)
_computing_cell_refinement 'SAINT V8.40B (?, 2016)'
_computing_data_reduction 'SAINT V8.40B (?, 2016)'
_computing_molecular_graphics 'Olex2 1.5 (Dolomanov et al., 2009)'
_computing_publication_material 'Olex2 1.5 (Dolomanov et al., 2009)'
_computing_structure_refinement 'XL  (Sheldrick, 2008)'
_computing_structure_solution 'SHELXT 2018/2 (Sheldrick, 2018)'
_diffrn_ambient_temperature 150.00
_diffrn_measured_fraction_theta_full 0.999
_diffrn_measured_fraction_theta_max 0.999
_diffrn_measurement_device_type 'Bruker APEX-II CCD'
_diffrn_measurement_method '\f and \w scans'
_diffrn_radiation_probe x-ray
_diffrn_radiation_type MoK\a
_diffrn_radiation_wavelength 0.71073
_diffrn_reflns_av_R_equivalents 0.0793
_diffrn_reflns_av_unetI/netI 0.0529
_diffrn_reflns_Laue_measured_fraction_full 0.999
_diffrn_reflns_Laue_measured_fraction_max 0.999
_diffrn_reflns_limit_h_max 12
_diffrn_reflns_limit_h_min -12
_diffrn_reflns_limit_k_max 15
_diffrn_reflns_limit_k_min -15
_diffrn_reflns_limit_l_max 17
_diffrn_reflns_limit_l_min -17
_diffrn_reflns_number 36328
_diffrn_reflns_point_group_measured_fraction_full 0.999
_diffrn_reflns_point_group_measured_fraction_max 0.999
_diffrn_reflns_theta_full 25.242
_diffrn_reflns_theta_max 26.000
_diffrn_reflns_theta_min 1.597
_diffrn_source_current 1.4
_diffrn_source_power 0.07
_diffrn_source_voltage 50.0
_diffrn_standards_number 0
_exptl_absorpt_coefficient_mu 1.344
_exptl_absorpt_correction_T_max 0.7460
_exptl_absorpt_correction_T_min 0.5900
_exptl_absorpt_correction_type multi-scan
_exptl_absorpt_process_details
;
SADABS-2016/2 (Bruker,2016/2) was used for absorption correction.
wR2(int) was 0.1263 before and 0.0816 after correction.
The Ratio of minimum to maximum transmission is 0.7909.
The \l/2 correction factor is Not present.
;
_exptl_crystal_colour colourless
_exptl_crystal_colour_primary colourless
_exptl_crystal_density_diffrn 1.147
_exptl_crystal_description prism
_exptl_crystal_F_000 576
_exptl_crystal_size_max 0.565
_exptl_crystal_size_mid 0.252
_exptl_crystal_size_min 0.149
_refine_diff_density_max 3.027
_refine_diff_density_min -1.203
_refine_diff_density_rms 0.161
_refine_ls_extinction_method none
_refine_ls_goodness_of_fit_ref 1.099
_refine_ls_hydrogen_treatment constr
_refine_ls_matrix_type full
_refine_ls_number_parameters 319
_refine_ls_number_reflns 6370
_refine_ls_number_restraints 36
_refine_ls_restrained_S_all 1.099
_refine_ls_R_factor_all 0.1270
_refine_ls_R_factor_gt 0.1140
_refine_ls_shift/su_max 0.000
_refine_ls_shift/su_mean 0.000
_refine_ls_structure_factor_coef Fsqd
_refine_ls_weighting_details 'w=1/[\s^2^(Fo^2^)+(0.0904P)^2^+20.3310P] where P=(Fo^2^+2Fc^2^)/3'
_refine_ls_weighting_scheme calc
_refine_ls_wR_factor_gt 0.2768
_refine_ls_wR_factor_ref 0.2846
_reflns_Friedel_coverage 0.000
_reflns_number_gt 5330
_reflns_number_total 6370
_reflns_threshold_expression 'I > 2\s(I)'
_cod_data_source_file d5nj02552d2.cif
_cod_data_source_block dp317_0m
_cod_depositor_comments 'Adding full bibliography for 7063950--7063958.cif.'
_cod_original_cell_volume 1617.5(7)
_cod_database_code 7063956
_shelx_shelxl_version_number 2019/1
_shelx_space_group_comment
;
The symmetry employed for this shelxl refinement is uniquely defined
by the following loop, which should always be used as a source of
symmetry information in preference to the above space-group names.
They are only intended as comments.
;
_shelx_estimated_absorpt_t_max 0.825
_shelx_estimated_absorpt_t_min 0.517
_olex2_refinement_description
;
1. Fixed Uiso
 At 1.2 times of:
  All C(H) groups, All C(H,H) groups
2. Uiso/Uaniso restraints and constraints
Uanis(C3) = Uanis(C2)
3. Rigid body (RIGU) restrains
 C32, C33, C29, C30, C28, C31
 with sigma for 1-2 distances of 0.004 and sigma for 1-3 distances of 0.004
4.a Ternary CH refined with riding coordinates:
 C5(H5), C4(H4)
4.b Secondary CH2 refined with riding coordinates:
 C3(H3A,H3B), C8(H8A,H8B), C2(H2A,H2B), C7(H7A,H7B)
4.c Aromatic/amide H refined with riding coordinates:
 C11(H11), C27(H27), C32(H32), C24(H24), C33(H33), C29(H29), C14(H14),
 C18(H18), C12(H12), C23(H23), C26(H26), C25(H25), C19(H19), C20(H20), C17(H17),
  C15(H15), C21(H21), C30(H30), C31(H31), C9(H9)
;
_smtbx_masks_void_probe_radius 1.2
_smtbx_masks_void_truncation_radius 1.2
_olex2_submission_special_instructions 'No special instructions were received'

loop_
_space_group_symop_operation_xyz
'x, y, z'
'-x, -y, -z'

loop_
_atom_site_label
_atom_site_type_symbol
_atom_site_fract_x
_atom_site_fract_y
_atom_site_fract_z
_atom_site_U_iso_or_equiv
_atom_site_adp_type
_atom_site_occupancy
_atom_site_site_symmetry_order
_atom_site_calc_flag
_atom_site_refinement_flags_posn
_atom_site_refinement_flags_adp
_atom_site_refinement_flags_occupancy
_atom_site_disorder_assembly
_atom_site_disorder_group
Br1 Br 0.80512(9) 0.71004(7) 0.66380(8) 0.0396(3) Uani 1 1 d . . . . .
P1 P 0.7457(2) 0.80163(15) 0.33583(16) 0.0267(4) Uani 1 1 d . . . . .
F1 F 0.7691(14) 0.0945(7) 1.0055(7) 0.133(4) Uani 1 1 d . . . . .
N1 N 0.7550(9) 0.5268(6) 0.3461(6) 0.047(2) Uani 1 1 d . . . . .
C5 C 0.7019(7) 0.5639(6) 0.4368(6) 0.0256(15) Uani 1 1 d . . . . .
H5 H 0.607194 0.599948 0.438638 0.031 Uiso 1 1 calc R U . . .
C11 C 0.7388(9) 0.3797(8) 0.8068(7) 0.041(2) Uani 1 1 d . . . . .
H11 H 0.739312 0.459369 0.797837 0.049 Uiso 1 1 calc R U . . .
C13 C 0.7549(14) 0.1822(9) 0.9118(9) 0.068(3) Uani 1 1 d . . . . .
C4 C 0.7977(7) 0.6549(6) 0.4202(6) 0.0247(15) Uani 1 1 d . . . . .
H4 H 0.803150 0.655616 0.489103 0.030 Uiso 1 1 calc R U . . .
C27 C 0.8468(10) 1.0176(7) 0.2535(7) 0.043(2) Uani 1 1 d . . . . .
H27 H 0.786628 1.040014 0.208320 0.052 Uiso 1 1 calc R U . . .
C32 C 0.8836(17) 0.8295(12) 0.0311(10) 0.084(3) Uani 1 1 d . . . . .
H32 H 0.963990 0.847824 -0.022082 0.101 Uiso 1 1 calc R U . . .
C6 C 0.7086(7) 0.4519(6) 0.5346(6) 0.0265(16) Uani 1 1 d . . . . .
C24 C 1.0243(9) 0.9533(10) 0.3858(8) 0.054(3) Uani 1 1 d . . . . .
H24 H 1.086008 0.931747 0.429657 0.065 Uiso 1 1 calc R U . . .
C22 C 0.8571(8) 0.9022(7) 0.3247(6) 0.0321(17) Uani 1 1 d . . . . .
C33 C 0.8708(13) 0.8362(9) 0.1283(8) 0.060(2) Uani 1 1 d . . . . .
H33 H 0.942281 0.862404 0.141214 0.072 Uiso 1 1 calc R U . . .
C16 C 0.5798(8) 0.8526(6) 0.3928(7) 0.0315(18) Uani 1 1 d . . . . .
C29 C 0.6467(13) 0.7668(10) 0.1891(10) 0.064(3) Uani 1 1 d . . . . .
H29 H 0.568950 0.742423 0.243765 0.077 Uiso 1 1 calc R U . . .
C3 C 0.9343(9) 0.6081(8) 0.3650(10) 0.059(2) Uani 1 1 d . . . . .
H3A H 0.986458 0.673673 0.312282 0.071 Uiso 1 1 calc R U . . .
H3B H 0.988257 0.559329 0.416647 0.071 Uiso 1 1 calc R U . . .
C14 C 0.7341(19) 0.1477(10) 0.8374(11) 0.094(5) Uani 1 1 d . . . . .
H14 H 0.725943 0.067893 0.851196 0.113 Uiso 1 1 calc R U . . .
C18 C 0.4155(8) 0.8696(8) 0.5435(8) 0.040(2) Uani 1 1 d . . . . .
H18 H 0.384524 0.846880 0.617450 0.048 Uiso 1 1 calc R U . . .
C12 C 0.7554(10) 0.2939(9) 0.9011(8) 0.050(2) Uani 1 1 d . . . . .
H12 H 0.766690 0.313678 0.956336 0.060 Uiso 1 1 calc R U . . .
C23 C 0.9464(9) 0.8695(8) 0.3905(7) 0.0384(19) Uani 1 1 d . . . . .
H23 H 0.954391 0.791142 0.438057 0.046 Uiso 1 1 calc R U . . .
C26 C 0.9258(11) 1.0984(9) 0.2501(10) 0.065(4) Uani 1 1 d . . . . .
H26 H 0.920928 1.176075 0.200846 0.078 Uiso 1 1 calc R U . . .
C10 C 0.7212(7) 0.3533(7) 0.7237(7) 0.0331(18) Uani 1 1 d . . . . .
C25 C 1.0110(11) 1.0680(9) 0.3168(9) 0.057(3) Uani 1 1 d . . . . .
H25 H 1.060848 1.125452 0.315710 0.068 Uiso 1 1 calc R U . . .
C19 C 0.3395(9) 0.9524(8) 0.4789(8) 0.041(2) Uani 1 1 d . . . . .
H19 H 0.257108 0.987040 0.509044 0.049 Uiso 1 1 calc R U . . .
C8 C 0.7124(12) 0.4071(8) 0.3842(8) 0.052(3) Uani 1 1 d . . . . .
H8A H 0.770625 0.362612 0.341105 0.062 Uiso 1 1 calc R U . . .
H8B H 0.617974 0.410122 0.380114 0.062 Uiso 1 1 calc R U . . .
C20 C 0.3803(8) 0.9853(7) 0.3729(9) 0.044(2) Uani 1 1 d . . . . .
H20 H 0.326060 1.041918 0.329678 0.052 Uiso 1 1 calc R U . . .
C2 C 0.8991(9) 0.5356(8) 0.3127(10) 0.059(2) Uani 1 1 d . . . . .
H2A H 0.925821 0.573440 0.235431 0.071 Uiso 1 1 calc R U . . .
H2B H 0.947363 0.456570 0.333227 0.071 Uiso 1 1 calc R U . . .
C17 C 0.5375(9) 0.8191(7) 0.5010(7) 0.0356(19) Uani 1 1 d . . . . .
H17 H 0.590746 0.762800 0.545282 0.043 Uiso 1 1 calc R U . . .
C15 C 0.7253(15) 0.2349(9) 0.7394(11) 0.077(4) Uani 1 1 d . . . . .
H15 H 0.722037 0.212710 0.683333 0.092 Uiso 1 1 calc R U . . .
C21 C 0.5004(9) 0.9368(7) 0.3278(7) 0.0380(19) Uani 1 1 d . . . . .
H21 H 0.529301 0.959989 0.253667 0.046 Uiso 1 1 calc R U . . .
C30 C 0.6575(17) 0.7660(13) 0.0904(12) 0.089(4) Uani 1 1 d . . . . .
H30 H 0.582891 0.745207 0.076572 0.107 Uiso 1 1 calc R U . . .
C28 C 0.7565(10) 0.8055(7) 0.2062(7) 0.0425(19) Uani 1 1 d . . . . .
C31 C 0.7688(19) 0.7933(14) 0.0133(13) 0.098(4) Uani 1 1 d . . . . .
H31 H 0.773174 0.789139 -0.052852 0.117 Uiso 1 1 calc R U . . .
C7 C 0.7255(9) 0.3481(7) 0.4994(8) 0.042(2) Uani 1 1 d . . . . .
H7A H 0.654276 0.294146 0.542118 0.050 Uiso 1 1 calc R U . . .
H7B H 0.814793 0.304265 0.503832 0.050 Uiso 1 1 calc R U . . .
C9 C 0.7072(7) 0.4513(6) 0.6272(6) 0.0274(16) Uani 1 1 d . . . . .
H9 H 0.695218 0.526461 0.632527 0.033 Uiso 1 1 calc R U . . .

loop_
_atom_site_aniso_label
_atom_site_aniso_U_11
_atom_site_aniso_U_22
_atom_site_aniso_U_33
_atom_site_aniso_U_23
_atom_site_aniso_U_13
_atom_site_aniso_U_12
Br1 0.0415(5) 0.0268(4) 0.0580(6) -0.0167(4) -0.0199(4) -0.0045(3)
P1 0.0294(10) 0.0164(8) 0.0379(11) -0.0117(8) -0.0104(8) -0.0022(7)
F1 0.263(14) 0.046(4) 0.083(6) -0.002(4) -0.090(7) 0.033(6)
N1 0.076(6) 0.020(3) 0.043(4) -0.016(3) 0.002(4) -0.012(3)
C5 0.019(3) 0.019(3) 0.039(4) -0.012(3) -0.006(3) -0.002(3)
C11 0.038(5) 0.036(5) 0.039(5) -0.009(4) -0.007(4) 0.005(4)
C13 0.094(9) 0.036(5) 0.049(6) 0.003(5) -0.016(6) 0.008(5)
C4 0.018(3) 0.017(3) 0.041(4) -0.012(3) -0.007(3) -0.003(3)
C27 0.051(5) 0.026(4) 0.045(5) -0.011(4) 0.002(4) -0.007(4)
C32 0.122(8) 0.074(8) 0.056(5) -0.036(5) -0.035(5) 0.039(6)
C6 0.019(3) 0.017(3) 0.046(5) -0.013(3) -0.008(3) -0.001(3)
C24 0.034(5) 0.089(8) 0.053(6) -0.046(6) 0.019(4) -0.038(5)
C22 0.033(4) 0.025(4) 0.037(4) -0.013(3) 0.003(3) -0.014(3)
C33 0.094(6) 0.039(5) 0.047(5) -0.019(4) -0.021(4) 0.011(4)
C16 0.027(4) 0.016(3) 0.063(6) -0.023(4) -0.020(4) 0.005(3)
C29 0.089(6) 0.052(6) 0.080(6) -0.042(5) -0.051(5) 0.018(5)
C3 0.031(3) 0.033(3) 0.087(6) -0.013(3) 0.012(3) 0.000(3)
C14 0.179(17) 0.031(6) 0.083(9) -0.024(6) -0.055(10) 0.014(7)
C18 0.025(4) 0.054(5) 0.058(6) -0.040(5) -0.010(4) 0.003(4)
C12 0.046(5) 0.049(6) 0.045(5) -0.019(5) 0.000(4) 0.007(4)
C23 0.041(5) 0.040(5) 0.038(5) -0.014(4) 0.000(4) -0.026(4)
C26 0.058(7) 0.031(5) 0.088(8) -0.024(5) 0.030(6) -0.029(5)
C10 0.015(3) 0.029(4) 0.050(5) -0.014(4) 0.006(3) -0.009(3)
C25 0.051(6) 0.048(6) 0.077(8) -0.040(6) 0.021(6) -0.031(5)
C19 0.032(4) 0.036(4) 0.067(6) -0.034(5) -0.009(4) -0.001(3)
C8 0.077(7) 0.027(4) 0.059(6) -0.026(4) -0.005(5) -0.014(4)
C20 0.029(4) 0.024(4) 0.093(8) -0.030(5) -0.033(5) 0.012(3)
C2 0.031(3) 0.033(3) 0.087(6) -0.013(3) 0.012(3) 0.000(3)
C17 0.042(5) 0.023(4) 0.053(5) -0.016(4) -0.020(4) -0.011(3)
C15 0.124(12) 0.028(5) 0.085(9) -0.017(6) -0.044(8) 0.002(6)
C21 0.044(5) 0.024(4) 0.051(5) -0.017(4) -0.016(4) 0.002(3)
C30 0.118(8) 0.094(9) 0.093(7) -0.066(7) -0.065(6) 0.040(7)
C28 0.071(5) 0.022(4) 0.044(4) -0.019(3) -0.032(4) 0.020(3)
C31 0.139(9) 0.093(9) 0.089(7) -0.064(7) -0.053(6) 0.037(7)
C7 0.045(5) 0.019(4) 0.067(6) -0.023(4) -0.009(4) -0.008(3)
C9 0.013(3) 0.017(3) 0.051(5) -0.015(3) -0.003(3) 0.001(2)

loop_
_atom_type_symbol
_atom_type_description
_atom_type_scat_dispersion_real
_atom_type_scat_dispersion_imag
_atom_type_scat_source
C C 0.0033 0.0016 'International Tables Vol C Tables 4.2.6.8 and 6.1.1.4'
H H 0.0000 0.0000 'International Tables Vol C Tables 4.2.6.8 and 6.1.1.4'
Br Br -0.2901 2.4595 'International Tables Vol C Tables 4.2.6.8 and 6.1.1.4'
F F 0.0171 0.0103 'International Tables Vol C Tables 4.2.6.8 and 6.1.1.4'
N N 0.0061 0.0033 'International Tables Vol C Tables 4.2.6.8 and 6.1.1.4'
P P 0.1023 0.0942 'International Tables Vol C Tables 4.2.6.8 and 6.1.1.4'

loop_
_exptl_crystal_face_index_h
_exptl_crystal_face_index_k
_exptl_crystal_face_index_l
_exptl_crystal_face_perp_dist
-2.00 -1.00 -1.00 0.0740
-2.00 -1.00 2.00 0.0500
-1.00 1.00 0.00 0.1020
-1.00 -2.00 2.00 0.0840
-1.00 0.00 -2.00 0.0880
0.00 2.00 1.00 0.1870
0.00 -2.00 -1.00 0.1740
1.00 2.00 -2.00 0.0510
1.00 0.00 2.00 0.1430
2.00 1.00 1.00 0.0800
2.00 -1.00 -1.00 0.1000

loop_
_geom_angle_atom_site_label_1
_geom_angle_atom_site_label_2
_geom_angle_atom_site_label_3
_geom_angle
_geom_angle_site_symmetry_1
_geom_angle_site_symmetry_3
_geom_angle_publ_flag
C22 P1 C4 108.7(4) . . ?
C22 P1 C16 106.1(3) . . ?
C22 P1 C28 107.8(4) . . ?
C16 P1 C4 111.5(4) . . ?
C28 P1 C4 111.1(3) . . ?
C28 P1 C16 111.4(4) . . ?
C5 N1 C8 104.0(7) . . ?
C2 N1 C5 108.9(8) . . ?
C2 N1 C8 115.3(8) . . ?
N1 C5 H5 111.0 . . ?
N1 C5 C4 104.3(6) . . ?
N1 C5 C6 105.9(6) . . ?
C4 C5 H5 111.0 . . ?
C6 C5 H5 111.0 . . ?
C6 C5 C4 113.4(6) . . ?
C12 C11 H11 118.7 . . ?
C12 C11 C10 122.5(9) . . ?
C10 C11 H11 118.7 . . ?
C14 C13 F1 116.5(11) . . ?
C12 C13 F1 119.2(11) . . ?
C12 C13 C14 124.3(10) . . ?
P1 C4 H4 110.7 . . ?
C5 C4 P1 111.5(5) . . ?
C5 C4 H4 110.7 . . ?
C3 C4 P1 110.5(6) . . ?
C3 C4 C5 102.5(6) . . ?
C3 C4 H4 110.7 . . ?
C22 C27 H27 120.5 . . ?
C26 C27 H27 120.5 . . ?
C26 C27 C22 119.1(10) . . ?
C33 C32 H32 121.2 . . ?
C33 C32 C31 117.6(15) . . ?
C31 C32 H32 121.2 . . ?
C7 C6 C5 106.9(7) . . ?
C9 C6 C5 124.6(6) . . ?
C9 C6 C7 128.5(7) . . ?
C23 C24 H24 120.0 . . ?
C25 C24 H24 120.0 . . ?
C25 C24 C23 120.0(10) . . ?
C27 C22 P1 118.8(7) . . ?
C23 C22 P1 120.8(6) . . ?
C23 C22 C27 120.3(8) . . ?
C32 C33 H33 119.4 . . ?
C28 C33 C32 121.1(13) . . ?
C28 C33 H33 119.4 . . ?
C17 C16 P1 119.4(6) . . ?
C17 C16 C21 120.2(8) . . ?
C21 C16 P1 120.0(7) . . ?
C30 C29 H29 121.2 . . ?
C30 C29 C28 117.7(14) . . ?
C28 C29 H29 121.2 . . ?
C4 C3 H3A 110.6 . . ?
C4 C3 H3B 110.6 . . ?
H3A C3 H3B 108.8 . . ?
C2 C3 C4 105.5(8) . . ?
C2 C3 H3A 110.6 . . ?
C2 C3 H3B 110.6 . . ?
C13 C14 H14 121.2 . . ?
C13 C14 C15 117.6(11) . . ?
C15 C14 H14 121.2 . . ?
C19 C18 H18 119.8 . . ?
C19 C18 C17 120.4(9) . . ?
C17 C18 H18 119.8 . . ?
C11 C12 H12 121.2 . . ?
C13 C12 C11 117.7(10) . . ?
C13 C12 H12 121.2 . . ?
C24 C23 H23 120.3 . . ?
C22 C23 C24 119.3(9) . . ?
C22 C23 H23 120.3 . . ?
C27 C26 H26 119.4 . . ?
C25 C26 C27 121.1(10) . . ?
C25 C26 H26 119.4 . . ?
C11 C10 C9 117.5(7) . . ?
C15 C10 C11 116.6(9) . . ?
C15 C10 C9 125.9(9) . . ?
C24 C25 H25 119.9 . . ?
C26 C25 C24 120.2(9) . . ?
C26 C25 H25 119.9 . . ?
C18 C19 H19 119.5 . . ?
C20 C19 C18 121.1(8) . . ?
C20 C19 H19 119.5 . . ?
N1 C8 H8A 110.4 . . ?
N1 C8 H8B 110.4 . . ?
N1 C8 C7 106.7(7) . . ?
H8A C8 H8B 108.6 . . ?
C7 C8 H8A 110.4 . . ?
C7 C8 H8B 110.4 . . ?
C19 C20 H20 119.9 . . ?
C19 C20 C21 120.3(8) . . ?
C21 C20 H20 119.9 . . ?
N1 C2 C3 107.9(8) . . ?
N1 C2 H2A 110.1 . . ?
N1 C2 H2B 110.1 . . ?
C3 C2 H2A 110.1 . . ?
C3 C2 H2B 110.1 . . ?
H2A C2 H2B 108.4 . . ?
C16 C17 C18 118.7(8) . . ?
C16 C17 H17 120.6 . . ?
C18 C17 H17 120.6 . . ?
C14 C15 H15 119.6 . . ?
C10 C15 C14 120.9(11) . . ?
C10 C15 H15 119.6 . . ?
C16 C21 H21 120.3 . . ?
C20 C21 C16 119.3(9) . . ?
C20 C21 H21 120.3 . . ?
C29 C30 H30 118.6 . . ?
C31 C30 C29 122.7(15) . . ?
C31 C30 H30 118.6 . . ?
C33 C28 P1 121.1(8) . . ?
C33 C28 C29 120.9(10) . . ?
C29 C28 P1 117.8(9) . . ?
C32 C31 H31 120.0 . . ?
C30 C31 C32 119.9(13) . . ?
C30 C31 H31 120.0 . . ?
C6 C7 C8 102.8(6) . . ?
C6 C7 H7A 111.2 . . ?
C6 C7 H7B 111.2 . . ?
C8 C7 H7A 111.2 . . ?
C8 C7 H7B 111.2 . . ?
H7A C7 H7B 109.1 . . ?
C6 C9 C10 130.3(7) . . ?
C6 C9 H9 114.9 . . ?
C10 C9 H9 114.9 . . ?

loop_
_geom_bond_atom_site_label_1
_geom_bond_atom_site_label_2
_geom_bond_distance
_geom_bond_site_symmetry_2
_geom_bond_publ_flag
P1 C4 1.833(7) . ?
P1 C22 1.789(8) . ?
P1 C16 1.801(8) . ?
P1 C28 1.796(9) . ?
F1 C13 1.381(12) . ?
N1 C5 1.466(10) . ?
N1 C8 1.479(10) . ?
N1 C2 1.448(12) . ?
C5 H5 1.0000 . ?
C5 C4 1.550(9) . ?
C5 C6 1.547(10) . ?
C11 H11 0.9500 . ?
C11 C12 1.384(13) . ?
C11 C10 1.408(13) . ?
C13 C14 1.365(18) . ?
C13 C12 1.339(15) . ?
C4 H4 1.0000 . ?
C4 C3 1.547(11) . ?
C27 H27 0.9500 . ?
C27 C22 1.404(12) . ?
C27 C26 1.388(14) . ?
C32 H32 0.9500 . ?
C32 C33 1.384(15) . ?
C32 C31 1.46(2) . ?
C6 C7 1.523(10) . ?
C6 C9 1.310(11) . ?
C24 H24 0.9500 . ?
C24 C23 1.403(11) . ?
C24 C25 1.390(16) . ?
C22 C23 1.396(12) . ?
C33 H33 0.9500 . ?
C33 C28 1.372(16) . ?
C16 C17 1.388(12) . ?
C16 C21 1.409(11) . ?
C29 H29 0.9500 . ?
C29 C30 1.380(16) . ?
C29 C28 1.427(15) . ?
C3 H3A 0.9900 . ?
C3 H3B 0.9900 . ?
C3 C2 1.515(17) . ?
C14 H14 0.9500 . ?
C14 C15 1.409(17) . ?
C18 H18 0.9500 . ?
C18 C19 1.378(13) . ?
C18 C17 1.391(12) . ?
C12 H12 0.9500 . ?
C23 H23 0.9500 . ?
C26 H26 0.9500 . ?
C26 C25 1.375(17) . ?
C10 C15 1.396(13) . ?
C10 C9 1.461(11) . ?
C25 H25 0.9500 . ?
C19 H19 0.9500 . ?
C19 C20 1.359(14) . ?
C8 H8A 0.9900 . ?
C8 H8B 0.9900 . ?
C8 C7 1.547(14) . ?
C20 H20 0.9500 . ?
C20 C21 1.381(12) . ?
C2 H2A 0.9900 . ?
C2 H2B 0.9900 . ?
C17 H17 0.9500 . ?
C15 H15 0.9500 . ?
C21 H21 0.9500 . ?
C30 H30 0.9500 . ?
C30 C31 1.34(2) . ?
C31 H31 0.9500 . ?
C7 H7A 0.9900 . ?
C7 H7B 0.9900 . ?
C9 H9 0.9500 . ?

loop_
_geom_torsion_atom_site_label_1
_geom_torsion_atom_site_label_2
_geom_torsion_atom_site_label_3
_geom_torsion_atom_site_label_4
_geom_torsion
_geom_torsion_site_symmetry_1
_geom_torsion_site_symmetry_2
_geom_torsion_site_symmetry_3
_geom_torsion_site_symmetry_4
_geom_torsion_publ_flag
P1 C4 C3 C2 -94.6(8) . . . . ?
P1 C22 C23 C24 -174.7(7) . . . . ?
P1 C16 C17 C18 172.7(6) . . . . ?
P1 C16 C21 C20 -172.4(6) . . . . ?
F1 C13 C14 C15 -177.3(14) . . . . ?
F1 C13 C12 C11 -179.0(11) . . . . ?
N1 C5 C4 P1 85.5(6) . . . . ?
N1 C5 C4 C3 -32.8(8) . . . . ?
N1 C5 C6 C7 -16.9(8) . . . . ?
N1 C5 C6 C9 159.7(7) . . . . ?
N1 C8 C7 C6 26.6(10) . . . . ?
C5 N1 C8 C7 -37.9(10) . . . . ?
C5 N1 C2 C3 -14.4(10) . . . . ?
C5 C4 C3 C2 24.3(9) . . . . ?
C5 C6 C7 C8 -5.8(8) . . . . ?
C5 C6 C9 C10 -175.8(7) . . . . ?
C11 C10 C15 C14 5.6(19) . . . . ?
C11 C10 C9 C6 169.3(8) . . . . ?
C13 C14 C15 C10 -8(2) . . . . ?
C4 P1 C22 C27 172.4(6) . . . . ?
C4 P1 C22 C23 -12.0(8) . . . . ?
C4 P1 C16 C17 32.9(7) . . . . ?
C4 P1 C16 C21 -154.8(6) . . . . ?
C4 P1 C28 C33 -92.4(8) . . . . ?
C4 P1 C28 C29 82.7(7) . . . . ?
C4 C5 C6 C7 -130.6(7) . . . . ?
C4 C5 C6 C9 46.0(9) . . . . ?
C4 C3 C2 N1 -7.2(11) . . . . ?
C27 C22 C23 C24 0.9(13) . . . . ?
C27 C26 C25 C24 3.2(15) . . . . ?
C32 C33 C28 P1 174.4(8) . . . . ?
C32 C33 C28 C29 -0.6(14) . . . . ?
C6 C5 C4 P1 -159.8(5) . . . . ?
C6 C5 C4 C3 81.9(8) . . . . ?
C22 P1 C4 C5 177.8(5) . . . . ?
C22 P1 C4 C3 -68.9(7) . . . . ?
C22 P1 C16 C17 -85.4(6) . . . . ?
C22 P1 C16 C21 86.9(7) . . . . ?
C22 P1 C28 C33 26.6(8) . . . . ?
C22 P1 C28 C29 -158.3(7) . . . . ?
C22 C27 C26 C25 -1.6(15) . . . . ?
C33 C32 C31 C30 -1(2) . . . . ?
C16 P1 C4 C5 61.2(6) . . . . ?
C16 P1 C4 C3 174.5(6) . . . . ?
C16 P1 C22 C27 -67.6(7) . . . . ?
C16 P1 C22 C23 108.0(7) . . . . ?
C16 P1 C28 C33 142.6(7) . . . . ?
C16 P1 C28 C29 -42.3(8) . . . . ?
C29 C30 C31 C32 -2(2) . . . . ?
C14 C13 C12 C11 -3(2) . . . . ?
C18 C19 C20 C21 -0.7(12) . . . . ?
C12 C11 C10 C15 -1.9(14) . . . . ?
C12 C11 C10 C9 -178.9(8) . . . . ?
C12 C13 C14 C15 6(2) . . . . ?
C23 C24 C25 C26 -2.7(14) . . . . ?
C26 C27 C22 P1 175.2(7) . . . . ?
C26 C27 C22 C23 -0.4(13) . . . . ?
C10 C11 C12 C13 0.3(15) . . . . ?
C25 C24 C23 C22 0.7(13) . . . . ?
C19 C18 C17 C16 -0.9(11) . . . . ?
C19 C20 C21 C16 0.3(12) . . . . ?
C8 N1 C5 C4 153.3(7) . . . . ?
C8 N1 C5 C6 33.4(9) . . . . ?
C8 N1 C2 C3 -130.7(9) . . . . ?
C2 N1 C5 C4 29.9(8) . . . . ?
C2 N1 C5 C6 -90.0(7) . . . . ?
C2 N1 C8 C7 81.3(10) . . . . ?
C17 C16 C21 C20 -0.2(11) . . . . ?
C17 C18 C19 C20 1.0(12) . . . . ?
C15 C10 C9 C6 -7.3(14) . . . . ?
C21 C16 C17 C18 0.5(11) . . . . ?
C30 C29 C28 P1 -177.7(8) . . . . ?
C30 C29 C28 C33 -2.6(14) . . . . ?
C28 P1 C4 C5 -63.8(7) . . . . ?
C28 P1 C4 C3 49.6(7) . . . . ?
C28 P1 C22 C27 51.9(8) . . . . ?
C28 P1 C22 C23 -132.5(7) . . . . ?
C28 P1 C16 C17 157.6(6) . . . . ?
C28 P1 C16 C21 -30.1(7) . . . . ?
C28 C29 C30 C31 4.0(19) . . . . ?
C31 C32 C33 C28 2.5(17) . . . . ?
C7 C6 C9 C10 0.1(13) . . . . ?
C9 C6 C7 C8 177.8(8) . . . . ?
C9 C10 C15 C14 -177.6(12) . . . . ?

loop_
_smtbx_masks_void_nr
_smtbx_masks_void_average_x
_smtbx_masks_void_average_y
_smtbx_masks_void_average_z
_smtbx_masks_void_volume
_smtbx_masks_void_count_electrons
_smtbx_masks_void_content
1 -0.883 0.103 0.000 402.7 104.6 ?
